data_4031640
loop_
_publ_author_name
'Lindqvist, I.'
'Weiss, J.'

_publ_section_title
;
 Die Kristallstruktur des Platin-Tetrathionitrosyls
;
_journal_name_full 'Journal of Inorganic and Nuclear Chemistry'
_journal_page_first 184
_journal_page_last 186
_journal_volume 6
_journal_year 1958
_chemical_formula_sum 'H2 N4 Pt S4'
_chemical_name_systematic 'Pt (N S)4 H2'
_space_group_IT_number 14
_symmetry_space_group_name_Hall '-P 2ybc'
_symmetry_space_group_name_H-M 'P 1 21/c 1'
_cell_angle_alpha 90
_cell_angle_beta 101.6
_cell_angle_gamma 90
_cell_formula_units_Z 4
_cell_length_a 8.57
_cell_length_b 7.69
_cell_length_c 11.14
_cell_volume 719.168
_citation_journal_id_ASTM JINCAO
_cod_data_source_file Lindqvist_JINCAO_1958_1993.cif
_cod_data_source_block H2N4Pt1S4
_cod_original_cell_volume 719.1677
_cod_original_formula_sum 'H2 N4 Pt1 S4'
_cod_database_code 4031640

loop_
_symmetry_equiv_pos_as_xyz
x,y,z
-x,y+1/2,-z+1/2
-x,-y,-z
x,-y-1/2,z-1/2

loop_
_atom_site_label
_atom_site_type_symbol
_atom_site_fract_x
_atom_site_fract_y
_atom_site_fract_z
_atom_site_occupancy
_atom_site_U_iso_or_equiv
N4 N+1 0.389 0.206 0.704 1 0.0
N1 N+1 0.838 0.046 0.665 1 0.0
S4 S-2 0.371 0.084 0.815 1 0.0
S3 S-2 0.279 0.296 0.611 1 0.0
N3 N+1 0.176 0.042 0.786 1 0.0
S1 S-2 0.904 0.299 0.473 1 0.0
N2 N+1 0.721 0.228 0.473 1 0.0
S2 S-2 0.688 0.092 0.572 1 0.0
Pt1 Pt+2 0.054 0.167 0.636 1 0.0
